data_7062777
loop_
_publ_author_name
'Cemalo\(glu, Re\,sit'
'Berbero\(glu, \.Ipek'
'Yakut, Mehtap'
'Binici, Arzu'
'Asmafiliz, Nuran'
'K\?il\?i\,c, Zeynel'
'G\"uzel, Remziye'
'Erdal, G\"ulbahar'
'\,Sim\,sek, H\"ulya'
'H\"okelek, Tuncer'

_publ_section_title
;
 Phosphorus--nitrogen compounds: part 71. Novel
 unsymmetrically-substituted dispiro-cyclotriphosphazenes: synthesis,
 characterization, antituberculosis activity, and phototunable charge
 storage studies
;
_journal_issue 42
_journal_name_full 'New Journal of Chemistry'
_journal_page_first 19788
_journal_page_last 19800
_journal_paper_doi 10.1039/D3NJ04099B
_journal_volume 47
_journal_year 2023
_chemical_formula_moiety 'C26 H36 Cl2 Fe N7 P3'
_chemical_formula_sum 'C26 H36 Cl2 Fe N7 P3'
_chemical_formula_weight 666.30
_space_group_crystal_system triclinic
_space_group_IT_number 2
_space_group_name_Hall '-P 1'
_space_group_name_H-M_alt 'P -1'
_atom_sites_solution_hydrogens geom
_audit_creation_method SHELXL-2018/3
_audit_update_record
;
2023-06-01 deposited with the CCDC.	2023-10-03 downloaded from the CCDC.
;
_cell_angle_alpha 61.558(3)
_cell_angle_beta 73.944(4)
_cell_angle_gamma 86.461(4)
_cell_formula_units_Z 2
_cell_length_a 9.2452(3)
_cell_length_b 13.7117(4)
_cell_length_c 13.9344(4)
_cell_measurement_reflns_used 7931
_cell_measurement_temperature 173(2)
_cell_measurement_theta_max 27.46
_cell_measurement_theta_min 2.30
_cell_volume 1487.50(10)
_computing_cell_refinement '<i>SAINT</i> (Bruker, 2012)'
_computing_data_collection '<i>APEX2</i> (Bruker, 2012)'
_computing_data_reduction <i>SAINT</i>
_computing_molecular_graphics '<i>ORTEP-3</i> for Windows (Farrugia, 2012)'
_computing_publication_material 'WinGX publication routines (Farrugia, 2012) and PLATON (Spek, 2009)'
_computing_structure_refinement 'SHELXL-2018/3 (Sheldrick, 2018)'
_computing_structure_solution 'SHELXT 2014/5 (Sheldrick, 2014)'
_diffrn_ambient_temperature 173(2)
_diffrn_detector_area_resol_mean 8.3333
_diffrn_measured_fraction_theta_full 1.000
_diffrn_measured_fraction_theta_max 0.999
_diffrn_measurement_device_type 'Bruker APEX II QUAZAR three-circle diffractometer'
_diffrn_measurement_method '\f and \w scans'
_diffrn_radiation_type MoK\a
_diffrn_radiation_wavelength 0.71073
_diffrn_reflns_av_R_equivalents 0.0319
_diffrn_reflns_av_unetI/netI 0.0318
_diffrn_reflns_Laue_measured_fraction_full 1.000
_diffrn_reflns_Laue_measured_fraction_max 0.999
_diffrn_reflns_limit_h_max 12
_diffrn_reflns_limit_h_min -12
_diffrn_reflns_limit_k_max 17
_diffrn_reflns_limit_k_min -17
_diffrn_reflns_limit_l_max 18
_diffrn_reflns_limit_l_min -18
_diffrn_reflns_number 22703
_diffrn_reflns_point_group_measured_fraction_full 1.000
_diffrn_reflns_point_group_measured_fraction_max 0.999
_diffrn_reflns_theta_full 25.242
_diffrn_reflns_theta_max 27.483
_diffrn_reflns_theta_min 1.695
_exptl_absorpt_coefficient_mu 0.879
_exptl_absorpt_correction_type none
_exptl_crystal_colour yellow
_exptl_crystal_density_diffrn 1.488
_exptl_crystal_description block
_exptl_crystal_F_000 692
_exptl_crystal_size_max 0.167
_exptl_crystal_size_mid 0.145
_exptl_crystal_size_min 0.137
_refine_diff_density_max 0.394
_refine_diff_density_min -0.367
_refine_diff_density_rms 0.057
_refine_ls_extinction_method none
_refine_ls_goodness_of_fit_ref 1.041
_refine_ls_hydrogen_treatment constr
_refine_ls_matrix_type full
_refine_ls_number_parameters 354
_refine_ls_number_reflns 6804
_refine_ls_number_restraints 0
_refine_ls_restrained_S_all 1.041
_refine_ls_R_factor_all 0.0367
_refine_ls_R_factor_gt 0.0302
_refine_ls_shift/su_max 0.001
_refine_ls_shift/su_mean 0.000
_refine_ls_structure_factor_coef Fsqd
_refine_ls_weighting_details 'w=1/[\s^2^(Fo^2^)+(0.0356P)^2^+0.5605P] where P=(Fo^2^+2Fc^2^)/3'
_refine_ls_weighting_scheme calc
_refine_ls_wR_factor_gt 0.0739
_refine_ls_wR_factor_ref 0.0773
_reflns_Friedel_coverage 0.000
_reflns_number_gt 5889
_reflns_number_total 6804
_reflns_threshold_expression 'I > 2\s(I)'
_cod_data_source_file d3nj04099b2.cif
_cod_data_source_block shelx_CCDC1
_cod_depositor_comments 'Adding full bibliography for 7062776--7062778.cif.'
_cod_original_cell_volume 1487.50(9)
_cod_database_code 7062777
_shelx_shelxl_version_number 2018/3
_shelx_space_group_comment
;
The symmetry employed for this shelxl refinement is uniquely defined
by the following loop, which should always be used as a source of
symmetry information in preference to the above space-group names.
They are only intended as comments.
;
_iucr_geom_hbonds_special_details
;
Cg6 is the centroid of the (C6...C11) ring.
;

loop_
_space_group_symop_operation_xyz
'x, y, z'
'-x, -y, -z'

loop_
_atom_site_label
_atom_site_type_symbol
_atom_site_fract_x
_atom_site_fract_y
_atom_site_fract_z
_atom_site_U_iso_or_equiv
_atom_site_adp_type
_atom_site_occupancy
_atom_site_site_symmetry_order
_atom_site_calc_flag
_atom_site_refinement_flags_posn
_atom_site_refinement_flags_adp
_atom_site_refinement_flags_occupancy
_atom_site_disorder_assembly
_atom_site_disorder_group
Fe1 Fe 0.03049(3) 0.45501(2) 0.21969(2) 0.01920(7) Uani 1 1 d . . . . .
P1 P -0.21800(5) 0.94227(3) 0.21490(4) 0.01658(10) Uani 1 1 d . . . . .
P2 P -0.00757(5) 0.81719(3) 0.33218(4) 0.01528(9) Uani 1 1 d . . . . .
P3 P -0.31486(5) 0.76631(4) 0.43513(4) 0.01849(10) Uani 1 1 d . . . . .
Cl1 Cl -0.40974(6) 0.61514(4) 0.47967(4) 0.03335(12) Uani 1 1 d . . . . .
Cl2 Cl -0.44256(5) 0.78431(5) 0.56824(4) 0.03634(12) Uani 1 1 d . . . . .
N1 N -0.05279(15) 0.91975(12) 0.22992(12) 0.0185(3) Uani 1 1 d . . . . .
N2 N -0.14891(16) 0.75306(12) 0.44407(12) 0.0202(3) Uani 1 1 d . . . . .
N3 N -0.35018(15) 0.85371(12) 0.32291(13) 0.0227(3) Uani 1 1 d . . . . .
N4 N -0.21935(16) 0.94695(12) 0.09581(12) 0.0203(3) Uani 1 1 d . . . . .
N5 N -0.25682(17) 1.07008(12) 0.19242(13) 0.0228(3) Uani 1 1 d . . . . .
N6 N 0.08755(15) 0.72730(12) 0.29539(12) 0.0197(3) Uani 1 1 d . . . . .
N7 N 0.13203(15) 0.85474(12) 0.36357(12) 0.0194(3) Uani 1 1 d . . . . .
C1 C -0.2781(2) 1.08469(17) 0.29283(18) 0.0326(4) Uani 1 1 d . . . . .
H1A H -0.201315 1.049505 0.329559 0.049 Uiso 1 1 calc R U . . .
H1B H -0.375744 1.051486 0.344710 0.049 Uiso 1 1 calc R U . . .
H1C H -0.271048 1.162662 0.270009 0.049 Uiso 1 1 calc R U . . .
C2 C -0.3731(2) 1.12288(16) 0.13355(18) 0.0322(4) Uani 1 1 d . . . . .
H2A H -0.375587 1.199593 0.118531 0.039 Uiso 1 1 calc R U . . .
H2B H -0.471280 1.084594 0.182763 0.039 Uiso 1 1 calc R U . . .
C3 C -0.3435(2) 1.12007(15) 0.02300(18) 0.0314(4) Uani 1 1 d . . . . .
H3A H -0.423320 1.154415 -0.011916 0.038 Uiso 1 1 calc R U . . .
H3B H -0.248945 1.163253 -0.028377 0.038 Uiso 1 1 calc R U . . .
C4 C -0.3354(2) 1.00328(15) 0.03938(17) 0.0277(4) Uani 1 1 d . . . . .
H4A H -0.432756 0.961685 0.085038 0.033 Uiso 1 1 calc R U . . .
H4B H -0.312162 1.005566 -0.033979 0.033 Uiso 1 1 calc R U . . .
C5 C -0.13075(19) 0.87490(15) 0.05533(15) 0.0214(4) Uani 1 1 d . . . . .
H5A H -0.067370 0.834818 0.104657 0.026 Uiso 1 1 calc R U . . .
H5B H -0.064969 0.920831 -0.020493 0.026 Uiso 1 1 calc R U . . .
C6 C -0.22694(19) 0.79199(14) 0.05206(15) 0.0201(3) Uani 1 1 d . . . . .
C7 C -0.3432(2) 0.72210(15) 0.14555(16) 0.0252(4) Uani 1 1 d . . . . .
H7 H -0.362231 0.724408 0.213526 0.030 Uiso 1 1 calc R U . . .
C8 C -0.4311(2) 0.64888(16) 0.13796(19) 0.0315(4) Uani 1 1 d . . . . .
H8 H -0.507379 0.601267 0.201220 0.038 Uiso 1 1 calc R U . . .
C9 C -0.4055(2) 0.64670(17) 0.03658(19) 0.0327(5) Uani 1 1 d . . . . .
H9 H -0.465949 0.598863 0.031118 0.039 Uiso 1 1 calc R U . . .
C10 C -0.2909(2) 0.71504(18) -0.05605(19) 0.0337(5) Uani 1 1 d . . . . .
H10 H -0.273176 0.712936 -0.124039 0.040 Uiso 1 1 calc R U . . .
C11 C -0.2011(2) 0.78747(16) -0.04864(16) 0.0261(4) Uani 1 1 d . . . . .
H11 H -0.123083 0.833209 -0.111624 0.031 Uiso 1 1 calc R U . . .
C12 C 0.2202(3) 0.97098(19) 0.4313(2) 0.0468(6) Uani 1 1 d . . . . .
H12A H 0.224221 1.045717 0.419742 0.070 Uiso 1 1 calc R U . . .
H12B H 0.320787 0.947863 0.419004 0.070 Uiso 1 1 calc R U . . .
H12C H 0.161785 0.922156 0.507749 0.070 Uiso 1 1 calc R U . . .
C13 C 0.1480(2) 0.96659(16) 0.34902(18) 0.0313(4) Uani 1 1 d . . . . .
H13A H 0.048879 0.994450 0.358786 0.038 Uiso 1 1 calc R U . . .
H13B H 0.208453 1.015263 0.272058 0.038 Uiso 1 1 calc R U . . .
C14 C 0.2713(2) 0.80644(17) 0.33229(18) 0.0302(4) Uani 1 1 d . . . . .
H14A H 0.331052 0.790909 0.384533 0.036 Uiso 1 1 calc R U . . .
H14B H 0.331450 0.856740 0.255757 0.036 Uiso 1 1 calc R U . . .
C15 C 0.2199(2) 0.70009(17) 0.33951(19) 0.0314(4) Uani 1 1 d . . . . .
H15A H 0.298774 0.677367 0.293657 0.038 Uiso 1 1 calc R U . . .
H15B H 0.192914 0.640567 0.417569 0.038 Uiso 1 1 calc R U . . .
C16 C 0.00209(19) 0.63320(14) 0.30734(15) 0.0218(4) Uani 1 1 d . . . . .
H16A H -0.086317 0.659176 0.280516 0.026 Uiso 1 1 calc R U . . .
H16B H -0.032056 0.577975 0.387042 0.026 Uiso 1 1 calc R U . . .
C17 C 0.09708(19) 0.58066(14) 0.24094(15) 0.0211(4) Uani 1 1 d . . . . .
C18 C 0.1224(2) 0.61518(15) 0.12338(15) 0.0241(4) Uani 1 1 d . . . . .
H18 H 0.081260 0.674750 0.073219 0.029 Uiso 1 1 calc R U . . .
C19 C 0.2210(2) 0.54307(16) 0.09586(17) 0.0276(4) Uani 1 1 d . . . . .
H19 H 0.255645 0.546867 0.024734 0.033 Uiso 1 1 calc R U . . .
C20 C 0.2575(2) 0.46428(16) 0.19597(18) 0.0288(4) Uani 1 1 d . . . . .
H20 H 0.320749 0.407499 0.201745 0.035 Uiso 1 1 calc R U . . .
C21 C 0.1813(2) 0.48657(15) 0.28577(17) 0.0248(4) Uani 1 1 d . . . . .
H21 H 0.185478 0.446961 0.360656 0.030 Uiso 1 1 calc R U . . .
C22 C -0.1154(2) 0.32556(17) 0.34994(17) 0.0358(5) Uani 1 1 d . . . . .
H22 H -0.115550 0.290224 0.425854 0.043 Uiso 1 1 calc R U . . .
C23 C -0.1956(2) 0.41843(18) 0.29744(19) 0.0361(5) Uani 1 1 d . . . . .
H23 H -0.257616 0.454916 0.332793 0.043 Uiso 1 1 calc R U . . .
C24 C -0.1648(2) 0.44605(17) 0.18168(18) 0.0323(4) Uani 1 1 d . . . . .
H24 H -0.203286 0.503808 0.127743 0.039 Uiso 1 1 calc R U . . .
C25 C -0.0653(2) 0.37057(16) 0.16227(17) 0.0288(4) Uani 1 1 d . . . . .
H25 H -0.026802 0.370049 0.093399 0.035 Uiso 1 1 calc R U . . .
C26 C -0.0348(2) 0.29587(16) 0.26641(17) 0.0311(4) Uani 1 1 d . . . . .
H26 H 0.027210 0.237607 0.277915 0.037 Uiso 1 1 calc R U . . .

loop_
_atom_site_aniso_label
_atom_site_aniso_U_11
_atom_site_aniso_U_22
_atom_site_aniso_U_33
_atom_site_aniso_U_23
_atom_site_aniso_U_13
_atom_site_aniso_U_12
Fe1 0.02123(13) 0.01678(13) 0.02002(13) -0.00878(10) -0.00634(10) 0.00086(9)
P1 0.0154(2) 0.0161(2) 0.0192(2) -0.00761(17) -0.00762(16) 0.00009(16)
P2 0.01436(19) 0.0177(2) 0.0155(2) -0.00851(17) -0.00556(16) 0.00053(15)
P3 0.0155(2) 0.0197(2) 0.0183(2) -0.00859(18) -0.00215(17) -0.00212(16)
Cl1 0.0330(2) 0.0237(2) 0.0373(3) -0.0100(2) -0.0070(2) -0.01035(19)
Cl2 0.0286(2) 0.0496(3) 0.0301(3) -0.0240(2) 0.0022(2) 0.0028(2)
N1 0.0152(7) 0.0204(7) 0.0179(7) -0.0066(6) -0.0059(5) -0.0022(5)
N2 0.0192(7) 0.0221(7) 0.0160(7) -0.0064(6) -0.0052(6) 0.0007(6)
N3 0.0152(7) 0.0240(8) 0.0248(8) -0.0076(6) -0.0066(6) -0.0019(6)
N4 0.0241(7) 0.0191(7) 0.0228(8) -0.0106(6) -0.0139(6) 0.0052(6)
N5 0.0249(8) 0.0193(7) 0.0298(8) -0.0134(7) -0.0133(7) 0.0043(6)
N6 0.0167(7) 0.0230(7) 0.0247(8) -0.0150(6) -0.0072(6) 0.0030(6)
N7 0.0165(7) 0.0228(7) 0.0234(8) -0.0124(6) -0.0099(6) 0.0016(6)
C1 0.0371(11) 0.0316(11) 0.0411(12) -0.0255(10) -0.0143(9) 0.0071(9)
C2 0.0312(10) 0.0253(10) 0.0448(12) -0.0167(9) -0.0198(9) 0.0117(8)
C3 0.0365(11) 0.0218(9) 0.0378(11) -0.0095(9) -0.0237(9) 0.0084(8)
C4 0.0329(10) 0.0232(9) 0.0325(10) -0.0106(8) -0.0231(9) 0.0061(8)
C5 0.0191(8) 0.0254(9) 0.0205(9) -0.0115(7) -0.0054(7) -0.0005(7)
C6 0.0197(8) 0.0205(8) 0.0230(9) -0.0110(7) -0.0099(7) 0.0048(7)
C7 0.0237(9) 0.0278(10) 0.0263(9) -0.0155(8) -0.0056(7) 0.0017(7)
C8 0.0192(9) 0.0271(10) 0.0464(12) -0.0193(9) -0.0031(8) 0.0013(7)
C9 0.0246(9) 0.0332(11) 0.0586(14) -0.0336(11) -0.0180(9) 0.0087(8)
C10 0.0375(11) 0.0409(12) 0.0415(12) -0.0310(10) -0.0187(10) 0.0106(9)
C11 0.0283(9) 0.0297(10) 0.0249(9) -0.0157(8) -0.0098(8) 0.0055(8)
C12 0.0682(16) 0.0347(12) 0.0510(14) -0.0210(11) -0.0339(13) -0.0047(11)
C13 0.0361(11) 0.0244(10) 0.0417(12) -0.0162(9) -0.0217(9) 0.0007(8)
C14 0.0171(8) 0.0424(12) 0.0403(11) -0.0267(10) -0.0088(8) 0.0041(8)
C15 0.0211(9) 0.0410(12) 0.0478(12) -0.0310(10) -0.0162(9) 0.0130(8)
C16 0.0230(9) 0.0196(8) 0.0237(9) -0.0109(7) -0.0065(7) 0.0010(7)
C17 0.0225(8) 0.0187(8) 0.0238(9) -0.0109(7) -0.0071(7) 0.0001(7)
C18 0.0291(9) 0.0177(8) 0.0240(9) -0.0087(7) -0.0068(8) -0.0022(7)
C19 0.0260(9) 0.0292(10) 0.0272(10) -0.0163(8) 0.0000(8) -0.0059(8)
C20 0.0216(9) 0.0304(10) 0.0456(12) -0.0263(10) -0.0114(8) 0.0053(8)
C21 0.0276(9) 0.0226(9) 0.0304(10) -0.0145(8) -0.0143(8) 0.0037(7)
C22 0.0424(12) 0.0321(11) 0.0228(10) -0.0071(9) -0.0014(9) -0.0166(9)
C23 0.0237(10) 0.0427(12) 0.0430(12) -0.0264(10) 0.0023(9) -0.0068(9)
C24 0.0245(9) 0.0361(11) 0.0398(12) -0.0179(10) -0.0146(9) 0.0013(8)
C25 0.0297(10) 0.0305(10) 0.0310(10) -0.0174(9) -0.0090(8) -0.0047(8)
C26 0.0365(11) 0.0182(9) 0.0365(11) -0.0111(8) -0.0094(9) -0.0041(8)

loop_
_atom_type_symbol
_atom_type_description
_atom_type_scat_dispersion_real
_atom_type_scat_dispersion_imag
_atom_type_scat_source
C C 0.0030 0.0020 'International Tables Vol C Tables 4.2.6.8 and 6.1.1.4'
H H 0.0000 0.0000 'International Tables Vol C Tables 4.2.6.8 and 6.1.1.4'
Cl Cl 0.1480 0.1590 'International Tables Vol C Tables 4.2.6.8 and 6.1.1.4'
Fe Fe 0.3460 0.8440 'International Tables Vol C Tables 4.2.6.8 and 6.1.1.4'
N N 0.0060 0.0030 'International Tables Vol C Tables 4.2.6.8 and 6.1.1.4'
P P 0.1020 0.0940 'International Tables Vol C Tables 4.2.6.8 and 6.1.1.4'

loop_
_geom_angle_atom_site_label_1
_geom_angle_atom_site_label_2
_geom_angle_atom_site_label_3
_geom_angle
_geom_angle_site_symmetry_1
_geom_angle_site_symmetry_3
_geom_angle_publ_flag
C19 Fe1 C22 161.15(9) . . ?
C19 Fe1 C18 40.83(7) . . ?
C22 Fe1 C18 156.55(8) . . ?
C19 Fe1 C20 40.75(8) . . ?
C22 Fe1 C20 124.28(9) . . ?
C18 Fe1 C20 68.56(8) . . ?
C19 Fe1 C26 124.28(8) . . ?
C22 Fe1 C26 40.78(8) . . ?
C18 Fe1 C26 161.33(8) . . ?
C20 Fe1 C26 107.29(8) . . ?
C19 Fe1 C21 68.78(8) . . ?
C22 Fe1 C21 107.06(8) . . ?
C18 Fe1 C21 68.82(7) . . ?
C20 Fe1 C21 40.72(7) . . ?
C26 Fe1 C21 120.71(8) . . ?
C19 Fe1 C17 68.90(7) . . ?
C22 Fe1 C17 120.84(8) . . ?
C18 Fe1 C17 40.91(7) . . ?
C20 Fe1 C17 68.74(7) . . ?
C26 Fe1 C17 156.30(8) . . ?
C21 Fe1 C17 41.04(7) . . ?
C19 Fe1 C23 156.73(9) . . ?
C22 Fe1 C23 40.67(9) . . ?
C18 Fe1 C23 121.35(8) . . ?
C20 Fe1 C23 161.21(9) . . ?
C26 Fe1 C23 68.46(9) . . ?
C21 Fe1 C23 124.41(8) . . ?
C17 Fe1 C23 107.37(8) . . ?
C19 Fe1 C25 107.46(8) . . ?
C22 Fe1 C25 68.51(8) . . ?
C18 Fe1 C25 124.61(8) . . ?
C20 Fe1 C25 121.15(8) . . ?
C26 Fe1 C25 40.70(8) . . ?
C21 Fe1 C25 156.24(8) . . ?
C17 Fe1 C25 161.47(8) . . ?
C23 Fe1 C25 68.38(8) . . ?
C19 Fe1 C24 121.38(8) . . ?
C22 Fe1 C24 68.35(9) . . ?
C18 Fe1 C24 107.85(8) . . ?
C20 Fe1 C24 156.61(8) . . ?
C26 Fe1 C24 68.31(8) . . ?
C21 Fe1 C24 161.53(8) . . ?
C17 Fe1 C24 124.65(8) . . ?
C23 Fe1 C24 40.59(8) . . ?
C25 Fe1 C24 40.54(8) . . ?
N1 P1 N3 113.77(7) . . ?
N1 P1 N4 108.66(8) . . ?
N3 P1 N4 112.12(8) . . ?
N1 P1 N5 110.27(8) . . ?
N3 P1 N5 108.79(8) . . ?
N4 P1 N5 102.66(8) . . ?
N1 P2 N2 113.50(7) . . ?
N1 P2 N7 111.32(7) . . ?
N2 P2 N7 111.29(7) . . ?
N1 P2 N6 113.50(8) . . ?
N2 P2 N6 110.61(8) . . ?
N7 P2 N6 95.27(7) . . ?
N3 P3 N2 121.15(8) . . ?
N3 P3 Cl2 110.28(6) . . ?
N2 P3 Cl2 108.19(6) . . ?
N3 P3 Cl1 107.76(6) . . ?
N2 P3 Cl1 108.69(6) . . ?
Cl2 P3 Cl1 98.35(3) . . ?
P1 N1 P2 126.55(9) . . ?
P3 N2 P2 120.59(9) . . ?
P3 N3 P1 121.23(9) . . ?
C5 N4 C4 116.04(14) . . ?
C5 N4 P1 121.70(11) . . ?
C4 N4 P1 120.71(12) . . ?
C1 N5 C2 111.17(15) . . ?
C1 N5 P1 113.58(12) . . ?
C2 N5 P1 118.25(12) . . ?
C15 N6 C16 116.02(14) . . ?
C15 N6 P2 109.44(11) . . ?
C16 N6 P2 118.51(11) . . ?
C13 N7 C14 116.87(15) . . ?
C13 N7 P2 120.74(12) . . ?
C14 N7 P2 111.15(12) . . ?
N5 C1 H1A 109.5 . . ?
N5 C1 H1B 109.5 . . ?
H1A C1 H1B 109.5 . . ?
N5 C1 H1C 109.5 . . ?
H1A C1 H1C 109.5 . . ?
H1B C1 H1C 109.5 . . ?
N5 C2 C3 112.07(16) . . ?
N5 C2 H2A 109.2 . . ?
C3 C2 H2A 109.2 . . ?
N5 C2 H2B 109.2 . . ?
C3 C2 H2B 109.2 . . ?
H2A C2 H2B 107.9 . . ?
C4 C3 C2 112.25(16) . . ?
C4 C3 H3A 109.2 . . ?
C2 C3 H3A 109.2 . . ?
C4 C3 H3B 109.2 . . ?
C2 C3 H3B 109.2 . . ?
H3A C3 H3B 107.9 . . ?
N4 C4 C3 110.86(15) . . ?
N4 C4 H4A 109.5 . . ?
C3 C4 H4A 109.5 . . ?
N4 C4 H4B 109.5 . . ?
C3 C4 H4B 109.5 . . ?
H4A C4 H4B 108.1 . . ?
N4 C5 C6 113.25(14) . . ?
N4 C5 H5A 108.9 . . ?
C6 C5 H5A 108.9 . . ?
N4 C5 H5B 108.9 . . ?
C6 C5 H5B 108.9 . . ?
H5A C5 H5B 107.7 . . ?
C11 C6 C7 118.82(16) . . ?
C11 C6 C5 118.85(16) . . ?
C7 C6 C5 122.30(16) . . ?
C8 C7 C6 120.37(18) . . ?
C8 C7 H7 119.8 . . ?
C6 C7 H7 119.8 . . ?
C9 C8 C7 120.07(19) . . ?
C9 C8 H8 120.0 . . ?
C7 C8 H8 120.0 . . ?
C10 C9 C8 120.03(18) . . ?
C10 C9 H9 120.0 . . ?
C8 C9 H9 120.0 . . ?
C9 C10 C11 120.21(19) . . ?
C9 C10 H10 119.9 . . ?
C11 C10 H10 119.9 . . ?
C6 C11 C10 120.47(18) . . ?
C6 C11 H11 119.8 . . ?
C10 C11 H11 119.8 . . ?
C13 C12 H12A 109.5 . . ?
C13 C12 H12B 109.5 . . ?
H12A C12 H12B 109.5 . . ?
C13 C12 H12C 109.5 . . ?
H12A C12 H12C 109.5 . . ?
H12B C12 H12C 109.5 . . ?
N7 C13 C12 113.17(17) . . ?
N7 C13 H13A 108.9 . . ?
C12 C13 H13A 108.9 . . ?
N7 C13 H13B 108.9 . . ?
C12 C13 H13B 108.9 . . ?
H13A C13 H13B 107.8 . . ?
N7 C14 C15 105.14(14) . . ?
N7 C14 H14A 110.7 . . ?
C15 C14 H14A 110.7 . . ?
N7 C14 H14B 110.7 . . ?
C15 C14 H14B 110.7 . . ?
H14A C14 H14B 108.8 . . ?
N6 C15 C14 104.79(15) . . ?
N6 C15 H15A 110.8 . . ?
C14 C15 H15A 110.8 . . ?
N6 C15 H15B 110.8 . . ?
C14 C15 H15B 110.8 . . ?
H15A C15 H15B 108.9 . . ?
N6 C16 C17 111.26(14) . . ?
N6 C16 H16A 109.4 . . ?
C17 C16 H16A 109.4 . . ?
N6 C16 H16B 109.4 . . ?
C17 C16 H16B 109.4 . . ?
H16A C16 H16B 108.0 . . ?
C18 C17 C21 107.56(16) . . ?
C18 C17 C16 127.18(16) . . ?
C21 C17 C16 125.26(16) . . ?
C18 C17 Fe1 69.41(10) . . ?
C21 C17 Fe1 69.41(10) . . ?
C16 C17 Fe1 127.32(12) . . ?
C19 C18 C17 108.25(16) . . ?
C19 C18 Fe1 69.56(10) . . ?
C17 C18 Fe1 69.68(10) . . ?
C19 C18 H18 125.9 . . ?
C17 C18 H18 125.9 . . ?
Fe1 C18 H18 126.5 . . ?
C20 C19 C18 107.85(17) . . ?
C20 C19 Fe1 69.66(11) . . ?
C18 C19 Fe1 69.61(10) . . ?
C20 C19 H19 126.1 . . ?
C18 C19 H19 126.1 . . ?
Fe1 C19 H19 126.2 . . ?
C21 C20 C19 108.48(16) . . ?
C21 C20 Fe1 69.69(10) . . ?
C19 C20 Fe1 69.59(10) . . ?
C21 C20 H20 125.8 . . ?
C19 C20 H20 125.8 . . ?
Fe1 C20 H20 126.5 . . ?
C20 C21 C17 107.86(16) . . ?
C20 C21 Fe1 69.59(10) . . ?
C17 C21 Fe1 69.55(10) . . ?
C20 C21 H21 126.1 . . ?
C17 C21 H21 126.1 . . ?
Fe1 C21 H21 126.4 . . ?
C23 C22 C26 107.96(18) . . ?
C23 C22 Fe1 69.82(11) . . ?
C26 C22 Fe1 69.66(11) . . ?
C23 C22 H22 126.0 . . ?
C26 C22 H22 126.0 . . ?
Fe1 C22 H22 126.1 . . ?
C22 C23 C24 108.01(19) . . ?
C22 C23 Fe1 69.51(11) . . ?
C24 C23 Fe1 69.89(11) . . ?
C22 C23 H23 126.0 . . ?
C24 C23 H23 126.0 . . ?
Fe1 C23 H23 126.2 . . ?
C25 C24 C23 108.16(18) . . ?
C25 C24 Fe1 69.67(11) . . ?
C23 C24 Fe1 69.51(11) . . ?
C25 C24 H24 125.9 . . ?
C23 C24 H24 125.9 . . ?
Fe1 C24 H24 126.5 . . ?
C24 C25 C26 107.87(18) . . ?
C24 C25 Fe1 69.79(11) . . ?
C26 C25 Fe1 69.42(11) . . ?
C24 C25 H25 126.1 . . ?
C26 C25 H25 126.1 . . ?
Fe1 C25 H25 126.3 . . ?
C25 C26 C22 108.01(18) . . ?
C25 C26 Fe1 69.88(11) . . ?
C22 C26 Fe1 69.56(11) . . ?
C25 C26 H26 126.0 . . ?
C22 C26 H26 126.0 . . ?
Fe1 C26 H26 126.1 . . ?

loop_
_geom_bond_atom_site_label_1
_geom_bond_atom_site_label_2
_geom_bond_distance
_geom_bond_site_symmetry_2
_geom_bond_publ_flag
Fe1 C19 2.0336(18) . ?
Fe1 C22 2.0339(19) . ?
Fe1 C18 2.0341(17) . ?
Fe1 C20 2.0345(18) . ?
Fe1 C26 2.0352(18) . ?
Fe1 C21 2.0359(18) . ?
Fe1 C17 2.0377(17) . ?
Fe1 C23 2.038(2) . ?
Fe1 C25 2.0413(18) . ?
Fe1 C24 2.0429(19) . ?
P1 N1 1.5902(14) . ?
P1 N3 1.6303(15) . ?
P1 N4 1.6334(15) . ?
P1 N5 1.6613(15) . ?
P2 N1 1.5909(14) . ?
P2 N2 1.6188(15) . ?
P2 N7 1.6526(14) . ?
P2 N6 1.6656(14) . ?
P3 N3 1.5611(15) . ?
P3 N2 1.5660(14) . ?
P3 Cl2 2.0208(6) . ?
P3 Cl1 2.0370(6) . ?
N4 C5 1.463(2) . ?
N4 C4 1.467(2) . ?
N5 C1 1.465(2) . ?
N5 C2 1.476(2) . ?
N6 C15 1.468(2) . ?
N6 C16 1.472(2) . ?
N7 C13 1.459(2) . ?
N7 C14 1.465(2) . ?
C1 H1A 0.9600 . ?
C1 H1B 0.9600 . ?
C1 H1C 0.9600 . ?
C2 C3 1.507(3) . ?
C2 H2A 0.9700 . ?
C2 H2B 0.9700 . ?
C3 C4 1.506(3) . ?
C3 H3A 0.9700 . ?
C3 H3B 0.9700 . ?
C4 H4A 0.9700 . ?
C4 H4B 0.9700 . ?
C5 C6 1.511(2) . ?
C5 H5A 0.9700 . ?
C5 H5B 0.9700 . ?
C6 C11 1.388(2) . ?
C6 C7 1.391(2) . ?
C7 C8 1.389(3) . ?
C7 H7 0.9300 . ?
C8 C9 1.381(3) . ?
C8 H8 0.9300 . ?
C9 C10 1.371(3) . ?
C9 H9 0.9300 . ?
C10 C11 1.390(3) . ?
C10 H10 0.9300 . ?
C11 H11 0.9300 . ?
C12 C13 1.503(3) . ?
C12 H12A 0.9600 . ?
C12 H12B 0.9600 . ?
C12 H12C 0.9600 . ?
C13 H13A 0.9700 . ?
C13 H13B 0.9700 . ?
C14 C15 1.511(3) . ?
C14 H14A 0.9700 . ?
C14 H14B 0.9700 . ?
C15 H15A 0.9700 . ?
C15 H15B 0.9700 . ?
C16 C17 1.501(2) . ?
C16 H16A 0.9700 . ?
C16 H16B 0.9700 . ?
C17 C18 1.423(2) . ?
C17 C21 1.428(2) . ?
C18 C19 1.419(3) . ?
C18 H18 0.9300 . ?
C19 C20 1.416(3) . ?
C19 H19 0.9300 . ?
C20 C21 1.416(3) . ?
C20 H20 0.9300 . ?
C21 H21 0.9300 . ?
C22 C23 1.415(3) . ?
C22 C26 1.418(3) . ?
C22 H22 0.9300 . ?
C23 C24 1.416(3) . ?
C23 H23 0.9300 . ?
C24 C25 1.415(3) . ?
C24 H24 0.9300 . ?
C25 C26 1.418(3) . ?
C25 H25 0.9300 . ?
C26 H26 0.9300 . ?

loop_
_geom_hbond_atom_site_label_D
_geom_hbond_atom_site_label_H
_geom_hbond_atom_site_label_A
_geom_hbond_distance_DH
_geom_hbond_distance_HA
_geom_hbond_distance_DA
_geom_hbond_angle_DHA
_geom_hbond_site_symmetry_A
_geom_hbond_publ_flag
C22 H22 N7 0.9300 2.6100 3.518(2) 165.00 2_566 yes
C3 H3A Cg6 0.9700 2.8900 3.802(2) 157.00 2_657 yes
C24 H24 Cg6 0.9300 2.8600 3.691(3) 150.00 1_555 yes

loop_
_geom_torsion_atom_site_label_1
_geom_torsion_atom_site_label_2
_geom_torsion_atom_site_label_3
_geom_torsion_atom_site_label_4
_geom_torsion
_geom_torsion_site_symmetry_1
_geom_torsion_site_symmetry_2
_geom_torsion_site_symmetry_3
_geom_torsion_site_symmetry_4
_geom_torsion_publ_flag
N3 P1 N1 P2 5.15(14) . . . . ?
N4 P1 N1 P2 -120.51(11) . . . . ?
N5 P1 N1 P2 127.69(11) . . . . ?
N2 P2 N1 P1 -18.22(14) . . . . ?
N7 P2 N1 P1 -144.71(10) . . . . ?
N6 P2 N1 P1 109.20(11) . . . . ?
N3 P3 N2 P2 -8.71(15) . . . . ?
Cl2 P3 N2 P2 -137.39(8) . . . . ?
Cl1 P3 N2 P2 116.79(9) . . . . ?
N1 P2 N2 P3 19.46(13) . . . . ?
N7 P2 N2 P3 145.97(10) . . . . ?
N6 P2 N2 P3 -109.44(10) . . . . ?
N2 P3 N3 P1 -5.81(15) . . . . ?
Cl2 P3 N3 P1 121.94(9) . . . . ?
Cl1 P3 N3 P1 -131.74(9) . . . . ?
N1 P1 N3 P3 7.61(14) . . . . ?
N4 P1 N3 P3 131.42(10) . . . . ?
N5 P1 N3 P3 -115.74(11) . . . . ?
N1 P1 N4 C5 36.15(15) . . . . ?
N3 P1 N4 C5 -90.47(14) . . . . ?
N5 P1 N4 C5 152.94(13) . . . . ?
N1 P1 N4 C4 -158.58(13) . . . . ?
N3 P1 N4 C4 74.80(15) . . . . ?
N5 P1 N4 C4 -41.80(15) . . . . ?
N1 P1 N5 C1 -70.45(14) . . . . ?
N3 P1 N5 C1 54.97(14) . . . . ?
N4 P1 N5 C1 173.92(13) . . . . ?
N1 P1 N5 C2 156.55(14) . . . . ?
N3 P1 N5 C2 -78.03(15) . . . . ?
N4 P1 N5 C2 40.92(16) . . . . ?
N1 P2 N6 C15 132.89(13) . . . . ?
N2 P2 N6 C15 -98.20(13) . . . . ?
N7 P2 N6 C15 16.90(14) . . . . ?
N1 P2 N6 C16 -90.97(14) . . . . ?
N2 P2 N6 C16 37.94(15) . . . . ?
N7 P2 N6 C16 153.04(13) . . . . ?
N1 P2 N7 C13 31.94(17) . . . . ?
N2 P2 N7 C13 -95.76(15) . . . . ?
N6 P2 N7 C13 149.70(15) . . . . ?
N1 P2 N7 C14 -110.63(13) . . . . ?
N2 P2 N7 C14 121.68(13) . . . . ?
N6 P2 N7 C14 7.14(14) . . . . ?
C1 N5 C2 C3 173.62(16) . . . . ?
P1 N5 C2 C3 -52.3(2) . . . . ?
N5 C2 C3 C4 57.9(2) . . . . ?
C5 N4 C4 C3 -141.47(17) . . . . ?
P1 N4 C4 C3 52.5(2) . . . . ?
C2 C3 C4 N4 -56.8(2) . . . . ?
C4 N4 C5 C6 -51.3(2) . . . . ?
P1 N4 C5 C6 114.66(15) . . . . ?
N4 C5 C6 C11 126.24(17) . . . . ?
N4 C5 C6 C7 -52.0(2) . . . . ?
C11 C6 C7 C8 0.3(3) . . . . ?
C5 C6 C7 C8 178.50(17) . . . . ?
C6 C7 C8 C9 -1.3(3) . . . . ?
C7 C8 C9 C10 1.5(3) . . . . ?
C8 C9 C10 C11 -0.6(3) . . . . ?
C7 C6 C11 C10 0.6(3) . . . . ?
C5 C6 C11 C10 -177.68(17) . . . . ?
C9 C10 C11 C6 -0.5(3) . . . . ?
C14 N7 C13 C12 -69.1(2) . . . . ?
P2 N7 C13 C12 150.32(16) . . . . ?
C13 N7 C14 C15 -171.99(16) . . . . ?
P2 N7 C14 C15 -27.84(19) . . . . ?
C16 N6 C15 C14 -171.99(15) . . . . ?
P2 N6 C15 C14 -34.63(18) . . . . ?
N7 C14 C15 N6 38.4(2) . . . . ?
C15 N6 C16 C17 -62.9(2) . . . . ?
P2 N6 C16 C17 163.71(12) . . . . ?
N6 C16 C17 C18 -84.3(2) . . . . ?
N6 C16 C17 C21 94.6(2) . . . . ?
N6 C16 C17 Fe1 -175.58(12) . . . . ?
C21 C17 C18 C19 0.1(2) . . . . ?
C16 C17 C18 C19 179.08(16) . . . . ?
Fe1 C17 C18 C19 -59.05(12) . . . . ?
C21 C17 C18 Fe1 59.14(12) . . . . ?
C16 C17 C18 Fe1 -121.87(18) . . . . ?
C17 C18 C19 C20 -0.3(2) . . . . ?
Fe1 C18 C19 C20 -59.38(12) . . . . ?
C17 C18 C19 Fe1 59.12(12) . . . . ?
C18 C19 C20 C21 0.3(2) . . . . ?
Fe1 C19 C20 C21 -59.02(13) . . . . ?
C18 C19 C20 Fe1 59.35(12) . . . . ?
C19 C20 C21 C17 -0.3(2) . . . . ?
Fe1 C20 C21 C17 -59.23(12) . . . . ?
C19 C20 C21 Fe1 58.96(12) . . . . ?
C18 C17 C21 C20 0.1(2) . . . . ?
C16 C17 C21 C20 -178.90(16) . . . . ?
Fe1 C17 C21 C20 59.26(12) . . . . ?
C18 C17 C21 Fe1 -59.14(12) . . . . ?
C16 C17 C21 Fe1 121.84(17) . . . . ?
C26 C22 C23 C24 0.1(2) . . . . ?
Fe1 C22 C23 C24 59.52(14) . . . . ?
C26 C22 C23 Fe1 -59.44(14) . . . . ?
C22 C23 C24 C25 -0.1(2) . . . . ?
Fe1 C23 C24 C25 59.14(13) . . . . ?
C22 C23 C24 Fe1 -59.28(14) . . . . ?
C23 C24 C25 C26 0.1(2) . . . . ?
Fe1 C24 C25 C26 59.19(13) . . . . ?
C23 C24 C25 Fe1 -59.05(13) . . . . ?
C24 C25 C26 C22 -0.1(2) . . . . ?
Fe1 C25 C26 C22 59.33(13) . . . . ?
C24 C25 C26 Fe1 -59.42(13) . . . . ?
C23 C22 C26 C25 0.0(2) . . . . ?
Fe1 C22 C26 C25 -59.53(13) . . . . ?
C23 C22 C26 Fe1 59.54(14) . . . . ?
